data_7058488
loop_
_publ_author_name
'Nakata, Norio'
'Kawauchi, Fumihiko'
'Takahashi, Shintaro'
'Ishii, Akihiko'

_publ_section_title
;
 Dicationic ditelluride salts stabilized by N-heterocyclic carbene
;
_journal_issue 27
_journal_name_full 'New Journal of Chemistry'
_journal_page_first 10894
_journal_paper_doi 10.1039/C9NJ02138H
_journal_volume 43
_journal_year 2019
_chemical_formula_moiety 'C54 H72 N4 Te2, 2(C24 B F20), 2 (C2 H3 N)'
_chemical_formula_sum 'C106 H78 B2 F40 N6 Te2'
_chemical_formula_weight 2472.56
_space_group_crystal_system monoclinic
_space_group_IT_number 14
_space_group_name_Hall '-P 2yn'
_space_group_name_H-M_alt 'P 1 21/n 1'
_symmetry_space_group_name_Hall '-P 2yn'
_symmetry_space_group_name_H-M 'P 1 21/n 1'
_atom_sites_solution_hydrogens geom
_atom_sites_solution_primary direct
_atom_sites_solution_secondary difmap
_audit_creation_method SHELXL-2018/1
_audit_update_record
;
2019-05-23 deposited with the CCDC.    2019-06-14 downloaded from the CCDC.
;
_cell_angle_alpha 90
_cell_angle_beta 101.5380(10)
_cell_angle_gamma 90
_cell_formula_units_Z 2
_cell_length_a 11.0816(8)
_cell_length_b 18.5142(13)
_cell_length_c 25.3460(18)
_cell_measurement_reflns_used 9254
_cell_measurement_temperature 90(2)
_cell_measurement_theta_max 27.57
_cell_measurement_theta_min 2.61
_cell_volume 5095.1(6)
_computing_cell_refinement 'Bruker SAINT'
_computing_data_collection 'Bruker APEX-II'
_computing_data_reduction 'Bruker SAINT'
_computing_molecular_graphics 'Yadokari-XG 2009 (Wakita Nemoto et al., 2009)'
_computing_publication_material 'Yadokari-XG 2009 (Wakita Nemoto et al., 2009)'
_computing_structure_refinement 'SHELXL-2018/1 (Sheldrick, 2018)'
_computing_structure_solution 'SHELXL-2018/1 (Sheldrick, 2018)'
_diffrn_ambient_temperature 90(2)
_diffrn_detector_area_resol_mean 8.333
_diffrn_measured_fraction_theta_full 0.997
_diffrn_measured_fraction_theta_max 0.977
_diffrn_measurement_device_type 'Bruker APEX-II CCD'
_diffrn_measurement_method 'phi and omega scans'
_diffrn_radiation_monochromator 'Bruker Helios multilayered confocal mirror'
_diffrn_radiation_source 'Bruker TXS fine-focus rotating anode'
_diffrn_radiation_type MoK\a
_diffrn_radiation_wavelength 0.71073
_diffrn_reflns_av_R_equivalents 0.0335
_diffrn_reflns_av_unetI/netI 0.0343
_diffrn_reflns_Laue_measured_fraction_full 0.997
_diffrn_reflns_Laue_measured_fraction_max 0.977
_diffrn_reflns_limit_h_max 14
_diffrn_reflns_limit_h_min -14
_diffrn_reflns_limit_k_max 17
_diffrn_reflns_limit_k_min -23
_diffrn_reflns_limit_l_max 28
_diffrn_reflns_limit_l_min -32
_diffrn_reflns_number 28629
_diffrn_reflns_point_group_measured_fraction_full 0.997
_diffrn_reflns_point_group_measured_fraction_max 0.977
_diffrn_reflns_theta_full 25.242
_diffrn_reflns_theta_max 27.500
_diffrn_reflns_theta_min 1.372
_exptl_absorpt_coefficient_mu 0.698
_exptl_absorpt_correction_T_max 0.9528
_exptl_absorpt_correction_T_min 0.8730
_exptl_absorpt_correction_type numerical
_exptl_absorpt_process_details 'SADABS (Sheldrick, 1997)'
_exptl_crystal_colour blue
_exptl_crystal_density_diffrn 1.612
_exptl_crystal_density_meas ?
_exptl_crystal_density_method 'not measured'
_exptl_crystal_description prism
_exptl_crystal_F_000 2460
_exptl_crystal_size_max 0.200
_exptl_crystal_size_mid 0.090
_exptl_crystal_size_min 0.070
_refine_diff_density_max 0.850
_refine_diff_density_min -0.852
_refine_diff_density_rms 0.062
_refine_ls_extinction_method none
_refine_ls_goodness_of_fit_ref 1.029
_refine_ls_hydrogen_treatment constr
_refine_ls_matrix_type full
_refine_ls_number_parameters 712
_refine_ls_number_reflns 11440
_refine_ls_number_restraints 0
_refine_ls_restrained_S_all 1.029
_refine_ls_R_factor_all 0.0342
_refine_ls_R_factor_gt 0.0278
_refine_ls_shift/su_max 0.006
_refine_ls_shift/su_mean 0.000
_refine_ls_structure_factor_coef Fsqd
_refine_ls_weighting_details 'w=1/[\s^2^(Fo^2^)+(0.0417P)^2^] where P=(Fo^2^+2Fc^2^)/3'
_refine_ls_weighting_scheme calc
_refine_ls_wR_factor_gt 0.0722
_refine_ls_wR_factor_ref 0.0748
_reflns_Friedel_coverage 0.000
_reflns_number_gt 9659
_reflns_number_total 11440
_reflns_threshold_expression 'I > 2\s(I)'
_cod_data_source_file c9nj02138h2.cif
_cod_data_source_block 033
_cod_depositor_comments
;
The following automatic conversions were performed:

'_exptl_crystal_density_meas' value 'not measured' was changed to '?'
- the value is perceived as not measured.

Automatic conversion script
Id: cif_fix_values 4973 2017-02-22 13:04:09Z antanas 

 Adding full bibliography for 7058487--7058488.cif.
;
_cod_database_code 7058488
_shelx_shelxl_version_number 2018/1
_shelx_space_group_comment
;
The symmetry employed for this shelxl refinement is uniquely defined
by the following loop, which should always be used as a source of
symmetry information in preference to the above space-group names.
They are only intended as comments.
;
_shelx_estimated_absorpt_t_min 0.873
_shelx_estimated_absorpt_t_max 0.953

loop_
_space_group_symop_operation_xyz
'x, y, z'
'-x+1/2, y+1/2, -z+1/2'
'-x, -y, -z'
'x-1/2, -y-1/2, z-1/2'

loop_
_atom_site_label
_atom_site_type_symbol
_atom_site_fract_x
_atom_site_fract_y
_atom_site_fract_z
_atom_site_U_iso_or_equiv
_atom_site_adp_type
_atom_site_occupancy
_atom_site_site_symmetry_order
_atom_site_calc_flag
_atom_site_refinement_flags_posn
_atom_site_refinement_flags_adp
Te1 Te 0.50432(2) 0.06135(2) 0.53219(2) 0.02123(5) Uani 1 1 d . .
F16 F 0.94950(10) 0.56986(5) 0.37991(5) 0.0258(2) Uani 1 1 d . .
F20 F 0.54796(9) 0.57194(5) 0.27098(5) 0.0232(2) Uani 1 1 d . .
F1 F 0.51844(9) 0.55112(5) 0.37462(5) 0.0259(2) Uani 1 1 d . .
F5 F 0.90422(9) 0.45270(5) 0.45937(4) 0.0230(2) Uani 1 1 d . .
F11 F 0.69934(9) 0.46041(6) 0.23436(4) 0.0241(2) Uani 1 1 d . .
F19 F 0.58738(10) 0.70356(5) 0.23866(4) 0.0285(2) Uani 1 1 d . .
F10 F 0.75469(9) 0.34108(5) 0.40182(4) 0.0254(2) Uani 1 1 d . .
F6 F 0.95070(9) 0.48790(6) 0.29072(4) 0.0252(2) Uani 1 1 d . .
F3 F 0.65429(12) 0.56839(6) 0.56112(5) 0.0350(3) Uani 1 1 d . .
F15 F 0.51559(9) 0.39748(6) 0.38163(4) 0.0263(2) Uani 1 1 d . .
F14 F 0.34531(9) 0.32380(6) 0.31580(5) 0.0336(3) Uani 1 1 d . .
F4 F 0.86242(10) 0.49595(6) 0.55373(4) 0.0299(3) Uani 1 1 d . .
F13 F 0.34449(10) 0.31724(6) 0.20778(5) 0.0367(3) Uani 1 1 d . .
F9 F 0.93017(10) 0.24207(6) 0.40544(5) 0.0333(3) Uani 1 1 d . .
F12 F 0.52514(10) 0.38652(6) 0.16863(4) 0.0319(3) Uani 1 1 d . .
F2 F 0.48189(10) 0.59535(6) 0.47048(5) 0.0321(3) Uani 1 1 d . .
F17 F 0.98803(10) 0.70186(6) 0.34424(5) 0.0345(3) Uani 1 1 d . .
F7 F 1.12181(10) 0.38878(6) 0.29422(5) 0.0379(3) Uani 1 1 d . .
F18 F 0.80668(11) 0.77061(6) 0.27275(5) 0.0342(3) Uani 1 1 d . .
F8 F 1.11943(10) 0.26485(6) 0.35276(5) 0.0384(3) Uani 1 1 d . .
C35 C 0.94095(17) 0.42891(9) 0.32138(7) 0.0206(4) Uani 1 1 d . .
N2 N 0.47258(13) 0.20756(7) 0.48259(6) 0.0165(3) Uani 1 1 d . .
C38 C 0.93566(17) 0.30397(10) 0.37759(8) 0.0242(4) Uani 1 1 d . .
C46 C 0.74989(16) 0.56088(9) 0.32520(7) 0.0177(4) Uani 1 1 d . .
C2 C 0.41768(17) 0.20347(9) 0.39431(8) 0.0226(4) Uani 1 1 d . .
H1 H 0.394208 0.216007 0.357331 0.027 Uiso 1 1 calc R U
C40 C 0.61517(16) 0.43592(8) 0.31155(8) 0.0182(4) Uani 1 1 d . .
C5 C 0.29925(17) 0.03710(9) 0.37434(7) 0.0209(4) Uani 1 1 d . .
C47 C 0.85777(16) 0.59996(10) 0.34324(7) 0.0202(4) Uani 1 1 d . .
C42 C 0.52304(17) 0.39009(10) 0.22156(8) 0.0241(4) Uani 1 1 d . .
C32 C 0.77864(17) 0.50947(9) 0.50904(7) 0.0224(4) Uani 1 1 d . .
N1 N 0.43443(13) 0.13403(7) 0.41546(6) 0.0179(3) Uani 1 1 d . .
C7 C 0.3832(2) -0.05562(10) 0.32470(8) 0.0298(5) Uani 1 1 d . .
H4 H 0.372313 -0.099526 0.304915 0.036 Uiso 1 1 calc R U
C3 C 0.44110(16) 0.24957(9) 0.43627(7) 0.0208(4) Uani 1 1 d . .
H2 H 0.436937 0.300788 0.434588 0.025 Uiso 1 1 calc R U
C29 C 0.60729(16) 0.53565(9) 0.41811(7) 0.0212(4) Uani 1 1 d . .
C10 C 0.19093(17) 0.07010(9) 0.39398(8) 0.0254(4) Uani 1 1 d . .
H6 H 0.219282 0.116580 0.412469 0.030 Uiso 1 1 calc R U
C50 C 0.67833(16) 0.66935(9) 0.27280(7) 0.0203(4) Uani 1 1 d . .
C16 C 0.50205(16) 0.23114(9) 0.53811(7) 0.0185(4) Uani 1 1 d . .
C41 C 0.61145(16) 0.42818(9) 0.25661(8) 0.0199(4) Uani 1 1 d . .
C30 C 0.58607(17) 0.55879(9) 0.46713(8) 0.0235(4) Uani 1 1 d . .
C34 C 0.84598(16) 0.42232(9) 0.34907(7) 0.0184(4) Uani 1 1 d . .
C33 C 0.79623(16) 0.48730(9) 0.45889(7) 0.0195(4) Uani 1 1 d . .
C28 C 0.71180(15) 0.49824(9) 0.41103(7) 0.0181(4) Uani 1 1 d . .
C9 C 0.51716(18) 0.04216(10) 0.36387(7) 0.0231(4) Uani 1 1 d . .
C51 C 0.66111(15) 0.60008(9) 0.29041(7) 0.0185(4) Uani 1 1 d . .
C37 C 1.03039(17) 0.31499(10) 0.35112(8) 0.0274(4) Uani 1 1 d . .
C49 C 0.78860(17) 0.70360(9) 0.29030(7) 0.0234(4) Uani 1 1 d . .
C4 C 0.41690(17) 0.06817(9) 0.38397(7) 0.0194(4) Uani 1 1 d . .
C21 C 0.62552(16) 0.24711(9) 0.56075(7) 0.0196(4) Uani 1 1 d . .
C39 C 0.84598(16) 0.35648(9) 0.37537(7) 0.0204(4) Uani 1 1 d . .
C1 C 0.46766(15) 0.13770(9) 0.46905(7) 0.0157(3) Uani 1 1 d . .
C45 C 0.52271(16) 0.39802(9) 0.32900(8) 0.0214(4) Uani 1 1 d . .
C25 C 0.72687(16) 0.24635(10) 0.52823(8) 0.0244(4) Uani 1 1 d . .
H30 H 0.688312 0.236337 0.489783 0.029 Uiso 1 1 calc R U
C44 C 0.43224(16) 0.35881(9) 0.29533(8) 0.0246(4) Uani 1 1 d . .
C31 C 0.67199(18) 0.54556(10) 0.51286(8) 0.0251(4) Uani 1 1 d . .
C8 C 0.49646(19) -0.02133(10) 0.33342(7) 0.0279(4) Uani 1 1 d . .
H5 H 0.561220 -0.041212 0.318486 0.033 Uiso 1 1 calc R U
C20 C 0.65177(18) 0.26442(9) 0.61516(8) 0.0254(4) Uani 1 1 d . .
H22 H 0.734289 0.275028 0.632137 0.031 Uiso 1 1 calc R U
B1 B 0.73096(17) 0.47955(10) 0.34954(8) 0.0173(4) Uani 1 1 d . .
C6 C 0.28589(18) -0.02693(10) 0.34434(7) 0.0263(4) Uani 1 1 d . .
H3 H 0.208651 -0.051029 0.337379 0.032 Uiso 1 1 calc R U
C17 C 0.40642(17) 0.23282(9) 0.56696(8) 0.0243(4) Uani 1 1 d . .
C48 C 0.87914(17) 0.66882(10) 0.32614(7) 0.0232(4) Uani 1 1 d . .
C43 C 0.43199(17) 0.35480(9) 0.24146(8) 0.0263(4) Uani 1 1 d . .
C36 C 1.03241(17) 0.37765(11) 0.32234(8) 0.0264(4) Uani 1 1 d . .
C22 C 0.27281(17) 0.21698(10) 0.54080(9) 0.0282(4) Uani 1 1 d . .
H23 H 0.273423 0.185738 0.508666 0.034 Uiso 1 1 calc R U
C13 C 0.64047(18) 0.08175(10) 0.37322(8) 0.0279(4) Uani 1 1 d . .
H13 H 0.640086 0.118496 0.402102 0.033 Uiso 1 1 calc R U
C27 C 0.79189(19) 0.31904(11) 0.53081(9) 0.0336(5) Uani 1 1 d . .
H34 H 0.731557 0.356924 0.517705 0.050 Uiso 1 1 calc R U
H35 H 0.854098 0.317615 0.508260 0.050 Uiso 1 1 calc R U
H36 H 0.831874 0.329398 0.568138 0.050 Uiso 1 1 calc R U
C12 C 0.08623(19) 0.08748(11) 0.34656(9) 0.0354(5) Uani 1 1 d . .
H10 H 0.117464 0.118066 0.320712 0.053 Uiso 1 1 calc R U
H11 H 0.020550 0.113012 0.359665 0.053 Uiso 1 1 calc R U
H12 H 0.053561 0.042490 0.328892 0.053 Uiso 1 1 calc R U
C19 C 0.5608(2) 0.26654(11) 0.64509(9) 0.0344(5) Uani 1 1 d . .
H21 H 0.581301 0.278232 0.682303 0.041 Uiso 1 1 calc R U
C24 C 0.2044(2) 0.28669(12) 0.52078(11) 0.0442(6) Uani 1 1 d . .
H27 H 0.205424 0.319430 0.551243 0.066 Uiso 1 1 calc R U
H28 H 0.118983 0.275275 0.503996 0.066 Uiso 1 1 calc R U
H29 H 0.244992 0.309979 0.494274 0.066 Uiso 1 1 calc R U
C18 C 0.4391(2) 0.25168(11) 0.62117(9) 0.0356(5) Uani 1 1 d . .
H20 H 0.377178 0.254450 0.642153 0.043 Uiso 1 1 calc R U
C53 C 0.2687(2) 0.06165(12) 0.18685(12) 0.0546(7) Uani 1 1 d . .
H37 H 0.187588 0.074752 0.165722 0.082 Uiso 1 1 calc R U
H38 H 0.264673 0.013316 0.202166 0.082 Uiso 1 1 calc R U
H39 H 0.329283 0.061851 0.163504 0.082 Uiso 1 1 calc R U
N3 N 0.3330(2) 0.15463(12) 0.26331(9) 0.0589(6) Uani 1 1 d . .
C52 C 0.3049(2) 0.11350(12) 0.23000(10) 0.0403(5) Uani 1 1 d . .
C14 C 0.7505(2) 0.03140(12) 0.39204(10) 0.0405(5) Uani 1 1 d . .
H14 H 0.739081 0.005235 0.424305 0.061 Uiso 1 1 calc R U
H15 H 0.826310 0.059986 0.400456 0.061 Uiso 1 1 calc R U
H16 H 0.756303 -0.003208 0.363408 0.061 Uiso 1 1 calc R U
C26 C 0.82051(19) 0.18623(11) 0.54796(12) 0.0458(6) Uani 1 1 d . .
H31 H 0.883058 0.185374 0.525562 0.069 Uiso 1 1 calc R U
H32 H 0.778035 0.139551 0.545398 0.069 Uiso 1 1 calc R U
H33 H 0.860183 0.195401 0.585504 0.069 Uiso 1 1 calc R U
C23 C 0.2049(2) 0.17567(12) 0.57831(10) 0.0403(5) Uani 1 1 d . .
H24 H 0.254717 0.134261 0.593838 0.060 Uiso 1 1 calc R U
H25 H 0.125562 0.158565 0.557839 0.060 Uiso 1 1 calc R U
H26 H 0.191010 0.207737 0.607271 0.060 Uiso 1 1 calc R U
C11 C 0.14413(19) 0.02185(12) 0.43450(9) 0.0366(5) Uani 1 1 d . .
H7 H 0.111618 -0.023164 0.416837 0.055 Uiso 1 1 calc R U
H8 H 0.078669 0.046955 0.448073 0.055 Uiso 1 1 calc R U
H9 H 0.212093 0.010828 0.464579 0.055 Uiso 1 1 calc R U
C15 C 0.6552(2) 0.12197(12) 0.32208(9) 0.0410(5) Uani 1 1 d . .
H17 H 0.658273 0.087012 0.293347 0.062 Uiso 1 1 calc R U
H18 H 0.731672 0.150075 0.329363 0.062 Uiso 1 1 calc R U
H19 H 0.585086 0.154549 0.310819 0.062 Uiso 1 1 calc R U

loop_
_atom_site_aniso_label
_atom_site_aniso_U_11
_atom_site_aniso_U_22
_atom_site_aniso_U_33
_atom_site_aniso_U_23
_atom_site_aniso_U_13
_atom_site_aniso_U_12
Te1 0.03707(8) 0.01234(7) 0.01300(7) 0.00002(4) 0.00197(5) 0.00150(5)
F16 0.0215(5) 0.0292(6) 0.0239(6) 0.0028(4) -0.0022(5) -0.0029(4)
F20 0.0197(5) 0.0192(5) 0.0278(6) 0.0028(4) -0.0020(4) -0.0009(4)
F1 0.0225(5) 0.0253(6) 0.0297(6) 0.0043(4) 0.0051(5) 0.0069(4)
F5 0.0205(5) 0.0283(6) 0.0200(6) 0.0002(4) 0.0038(4) 0.0041(4)
F11 0.0282(6) 0.0248(5) 0.0200(6) 0.0007(4) 0.0061(5) -0.0024(4)
F19 0.0352(6) 0.0192(5) 0.0283(6) 0.0057(4) -0.0004(5) 0.0024(5)
F10 0.0276(6) 0.0206(5) 0.0306(6) 0.0055(4) 0.0118(5) 0.0018(4)
F6 0.0260(6) 0.0276(6) 0.0245(6) 0.0089(4) 0.0109(5) 0.0049(4)
F3 0.0483(7) 0.0344(7) 0.0274(7) -0.0060(5) 0.0200(6) 0.0041(5)
F15 0.0268(6) 0.0239(6) 0.0313(6) 0.0036(5) 0.0135(5) -0.0012(4)
F14 0.0197(5) 0.0229(6) 0.0577(8) 0.0127(5) 0.0062(5) -0.0024(4)
F4 0.0347(6) 0.0369(7) 0.0176(6) -0.0003(5) 0.0041(5) 0.0006(5)
F13 0.0309(6) 0.0219(6) 0.0477(8) 0.0006(5) -0.0149(5) -0.0049(5)
F9 0.0379(7) 0.0203(6) 0.0426(7) 0.0102(5) 0.0103(6) 0.0065(5)
F12 0.0411(7) 0.0270(6) 0.0224(6) -0.0032(5) -0.0060(5) 0.0017(5)
F2 0.0351(6) 0.0240(6) 0.0426(8) 0.0012(5) 0.0206(6) 0.0104(5)
F17 0.0317(6) 0.0313(6) 0.0381(7) -0.0013(5) 0.0007(5) -0.0155(5)
F7 0.0315(6) 0.0421(7) 0.0466(8) 0.0120(6) 0.0237(6) 0.0143(5)
F18 0.0460(7) 0.0182(6) 0.0380(7) 0.0055(5) 0.0070(6) -0.0091(5)
F8 0.0321(6) 0.0301(7) 0.0551(9) 0.0068(6) 0.0133(6) 0.0161(5)
C35 0.0223(9) 0.0210(9) 0.0183(9) 0.0023(7) 0.0033(7) 0.0023(7)
N2 0.0181(7) 0.0136(7) 0.0172(7) 0.0009(6) 0.0018(6) -0.0022(6)
C38 0.0273(10) 0.0181(9) 0.0261(10) 0.0035(7) 0.0026(8) 0.0029(7)
C46 0.0203(9) 0.0173(9) 0.0164(9) -0.0009(6) 0.0057(7) 0.0001(7)
C2 0.0311(10) 0.0151(9) 0.0202(9) 0.0060(7) 0.0021(8) 0.0001(7)
C40 0.0176(8) 0.0133(8) 0.0231(9) 0.0027(7) 0.0027(7) 0.0039(6)
C5 0.0281(10) 0.0170(8) 0.0146(9) 0.0018(7) -0.0029(7) -0.0003(7)
C47 0.0216(9) 0.0233(9) 0.0157(9) 0.0002(7) 0.0034(7) -0.0002(7)
C42 0.0293(10) 0.0170(9) 0.0226(10) 0.0014(7) -0.0033(8) 0.0066(7)
C32 0.0284(10) 0.0192(9) 0.0196(9) 0.0018(7) 0.0052(8) -0.0024(7)
N1 0.0237(8) 0.0128(7) 0.0166(7) 0.0007(5) 0.0027(6) -0.0019(6)
C7 0.0494(13) 0.0202(10) 0.0178(10) -0.0029(7) 0.0021(9) -0.0006(9)
C3 0.0239(9) 0.0148(8) 0.0227(10) 0.0049(7) 0.0027(7) -0.0001(7)
C29 0.0235(9) 0.0173(9) 0.0232(10) 0.0041(7) 0.0062(8) -0.0017(7)
C10 0.0249(10) 0.0204(10) 0.0272(10) -0.0027(7) -0.0032(8) -0.0009(7)
C50 0.0272(9) 0.0168(9) 0.0170(9) 0.0006(7) 0.0049(7) 0.0033(7)
C16 0.0263(9) 0.0115(8) 0.0170(9) -0.0021(6) 0.0023(7) 0.0013(7)
C41 0.0191(9) 0.0153(9) 0.0246(10) 0.0032(7) 0.0028(7) 0.0021(7)
C30 0.0264(10) 0.0142(9) 0.0339(11) 0.0013(7) 0.0158(9) 0.0023(7)
C34 0.0180(8) 0.0192(9) 0.0173(9) -0.0005(7) 0.0021(7) 0.0015(7)
C33 0.0212(9) 0.0169(8) 0.0224(9) 0.0010(7) 0.0092(7) 0.0007(7)
C28 0.0199(9) 0.0147(8) 0.0210(9) 0.0014(7) 0.0068(7) -0.0007(7)
C9 0.0355(11) 0.0208(9) 0.0134(9) 0.0031(7) 0.0060(8) -0.0010(8)
C51 0.0209(9) 0.0178(9) 0.0172(9) -0.0033(7) 0.0051(7) -0.0024(7)
C37 0.0255(10) 0.0247(10) 0.0312(11) 0.0003(8) 0.0039(8) 0.0107(8)
C49 0.0358(11) 0.0151(9) 0.0214(9) -0.0018(7) 0.0106(8) -0.0055(8)
C4 0.0321(10) 0.0136(8) 0.0113(8) 0.0004(6) 0.0017(7) -0.0002(7)
C21 0.0242(9) 0.0116(8) 0.0216(9) 0.0009(7) 0.0016(7) 0.0003(7)
C39 0.0191(9) 0.0230(9) 0.0192(9) 0.0003(7) 0.0040(7) -0.0007(7)
C1 0.0164(8) 0.0143(8) 0.0159(9) 0.0006(6) 0.0023(7) -0.0007(6)
C45 0.0216(9) 0.0168(9) 0.0265(10) 0.0044(7) 0.0063(8) 0.0048(7)
C25 0.0205(9) 0.0269(10) 0.0243(10) -0.0034(8) 0.0010(8) -0.0017(8)
C44 0.0161(9) 0.0135(9) 0.0428(12) 0.0072(8) 0.0024(8) 0.0014(7)
C31 0.0370(11) 0.0185(9) 0.0241(10) -0.0028(7) 0.0166(9) -0.0018(8)
C8 0.0438(12) 0.0243(10) 0.0174(9) 0.0001(7) 0.0104(9) 0.0026(9)
C20 0.0303(10) 0.0199(9) 0.0240(10) -0.0024(7) 0.0004(8) -0.0034(8)
B1 0.0172(9) 0.0163(10) 0.0182(10) 0.0023(7) 0.0031(8) 0.0021(7)
C6 0.0342(11) 0.0219(10) 0.0189(9) -0.0008(7) -0.0037(8) -0.0045(8)
C17 0.0272(10) 0.0180(9) 0.0291(11) -0.0069(7) 0.0090(8) -0.0040(7)
C48 0.0246(9) 0.0235(9) 0.0218(10) -0.0052(7) 0.0051(8) -0.0081(7)
C43 0.0220(9) 0.0129(9) 0.0381(12) 0.0012(8) -0.0082(8) 0.0009(7)
C36 0.0214(9) 0.0325(11) 0.0271(11) 0.0006(8) 0.0092(8) 0.0042(8)
C22 0.0239(10) 0.0253(10) 0.0374(12) -0.0103(8) 0.0110(9) -0.0031(8)
C13 0.0355(11) 0.0274(10) 0.0247(10) -0.0011(8) 0.0154(9) -0.0033(8)
C27 0.0313(11) 0.0287(11) 0.0410(13) 0.0092(9) 0.0081(9) 0.0004(9)
C12 0.0328(11) 0.0282(11) 0.0397(13) 0.0058(9) -0.0063(10) 0.0034(9)
C19 0.0469(13) 0.0322(11) 0.0244(11) -0.0116(9) 0.0078(10) -0.0081(9)
C24 0.0297(11) 0.0336(12) 0.0673(18) -0.0011(11) 0.0047(11) -0.0039(9)
C18 0.0412(12) 0.0375(12) 0.0331(12) -0.0160(9) 0.0196(10) -0.0103(10)
C53 0.0454(15) 0.0410(15) 0.0661(19) -0.0070(12) -0.0155(13) 0.0068(11)
N3 0.0944(18) 0.0442(13) 0.0315(12) 0.0049(10) -0.0031(12) 0.0071(12)
C52 0.0453(13) 0.0347(12) 0.0369(13) 0.0107(10) -0.0015(11) 0.0087(10)
C14 0.0347(12) 0.0452(14) 0.0448(14) 0.0059(11) 0.0157(11) -0.0010(10)
C26 0.0315(12) 0.0271(12) 0.082(2) 0.0023(12) 0.0192(12) 0.0040(9)
C23 0.0339(12) 0.0361(12) 0.0555(16) -0.0058(11) 0.0204(11) -0.0066(9)
C11 0.0304(11) 0.0454(13) 0.0340(12) 0.0078(10) 0.0064(9) 0.0090(10)
C15 0.0546(14) 0.0373(13) 0.0357(13) 0.0054(10) 0.0200(11) -0.0106(11)

loop_
_atom_type_symbol
_atom_type_description
_atom_type_scat_dispersion_real
_atom_type_scat_dispersion_imag
_atom_type_scat_source
C C 0.0033 0.0016 'International Tables Vol C Tables 4.2.6.8 and 6.1.1.4'
H H 0.0000 0.0000 'International Tables Vol C Tables 4.2.6.8 and 6.1.1.4'
B B 0.0013 0.0007 'International Tables Vol C Tables 4.2.6.8 and 6.1.1.4'
N N 0.0061 0.0033 'International Tables Vol C Tables 4.2.6.8 and 6.1.1.4'
F F 0.0171 0.0103 'International Tables Vol C Tables 4.2.6.8 and 6.1.1.4'
Te Te -0.5308 1.6751 'International Tables Vol C Tables 4.2.6.8 and 6.1.1.4'

loop_
_geom_angle_atom_site_label_1
_geom_angle_atom_site_label_2
_geom_angle_atom_site_label_3
_geom_angle
_geom_angle_site_symmetry_3
C1 Te1 Te1 97.07(5) 3_656
F6 C35 C34 121.17(15) .
F6 C35 C36 114.81(16) .
C34 C35 C36 124.02(17) .
C1 N2 C3 109.48(15) .
C1 N2 C16 122.09(14) .
C3 N2 C16 128.38(14) .
F9 C38 C37 120.03(16) .
F9 C38 C39 120.62(17) .
C37 C38 C39 119.35(17) .
C51 C46 C47 112.93(15) .
C51 C46 B1 125.84(15) .
C47 C46 B1 120.92(15) .
C3 C2 N1 106.94(16) .
C45 C40 C41 113.03(16) .
C45 C40 B1 126.81(16) .
C41 C40 B1 119.82(15) .
C6 C5 C4 115.84(17) .
C6 C5 C10 120.97(17) .
C4 C5 C10 123.18(16) .
F16 C47 C48 116.30(15) .
F16 C47 C46 119.26(15) .
C48 C47 C46 124.43(16) .
F12 C42 C43 120.02(16) .
F12 C42 C41 121.02(17) .
C43 C42 C41 118.97(18) .
F4 C32 C31 119.44(17) .
F4 C32 C33 121.35(16) .
C31 C32 C33 119.20(17) .
C1 N1 C2 109.47(14) .
C1 N1 C4 125.60(14) .
C2 N1 C4 124.93(15) .
C8 C7 C6 120.95(18) .
C2 C3 N2 106.72(16) .
F1 C29 C30 116.16(16) .
F1 C29 C28 119.27(16) .
C30 C29 C28 124.57(17) .
C5 C10 C11 112.48(15) .
C5 C10 C12 110.65(17) .
C11 C10 C12 110.20(17) .
F19 C50 C49 119.64(16) .
F19 C50 C51 120.59(15) .
C49 C50 C51 119.76(16) .
C17 C16 C21 123.90(17) .
C17 C16 N2 117.81(15) .
C21 C16 N2 118.20(15) .
F11 C41 C42 115.71(17) .
F11 C41 C40 119.35(15) .
C42 C41 C40 124.94(17) .
F2 C30 C31 119.60(17) .
F2 C30 C29 120.84(18) .
C31 C30 C29 119.55(17) .
C35 C34 C39 113.21(15) .
C35 C34 B1 127.69(15) .
C39 C34 B1 118.88(15) .
F5 C33 C32 114.69(16) .
F5 C33 C28 121.02(16) .
C32 C33 C28 124.29(17) .
C29 C28 C33 113.08(16) .
C29 C28 B1 119.57(15) .
C33 C28 B1 127.00(15) .
C8 C9 C4 115.84(17) .
C8 C9 C13 122.12(17) .
C4 C9 C13 122.02(16) .
F20 C51 C50 114.58(15) .
F20 C51 C46 121.10(15) .
C50 C51 C46 124.32(16) .
F8 C37 C38 120.65(17) .
F8 C37 C36 120.54(17) .
C38 C37 C36 118.81(16) .
F18 C49 C50 120.12(17) .
F18 C49 C48 120.92(16) .
C50 C49 C48 118.96(16) .
C9 C4 C5 125.10(16) .
C9 C4 N1 117.52(16) .
C5 C4 N1 117.33(16) .
C20 C21 C16 116.58(17) .
C20 C21 C25 120.65(16) .
C16 C21 C25 122.76(16) .
F10 C39 C38 115.76(15) .
F10 C39 C34 119.67(15) .
C38 C39 C34 124.56(17) .
N2 C1 N1 107.40(14) .
N2 C1 Te1 117.47(12) .
N1 C1 Te1 135.08(12) .
F15 C45 C40 120.77(16) .
F15 C45 C44 115.22(16) .
C40 C45 C44 124.01(18) .
C21 C25 C27 111.30(16) .
C21 C25 C26 110.77(17) .
C27 C25 C26 110.10(16) .
F14 C44 C43 119.98(17) .
F14 C44 C45 119.98(18) .
C43 C44 C45 120.04(17) .
F3 C31 C30 120.74(17) .
F3 C31 C32 119.96(18) .
C30 C31 C32 119.29(17) .
C7 C8 C9 121.12(18) .
C19 C20 C21 121.47(18) .
C40 B1 C28 114.89(14) .
C40 B1 C46 111.64(14) .
C28 B1 C46 102.17(13) .
C40 B1 C34 101.05(13) .
C28 B1 C34 112.62(14) .
C46 B1 C34 115.03(14) .
C7 C6 C5 121.06(18) .
C18 C17 C16 116.42(17) .
C18 C17 C22 121.02(17) .
C16 C17 C22 122.55(17) .
F17 C48 C49 119.89(16) .
F17 C48 C47 120.63(16) .
C49 C48 C47 119.48(16) .
F13 C43 C44 121.16(17) .
F13 C43 C42 119.88(18) .
C44 C43 C42 118.96(17) .
F7 C36 C37 120.16(16) .
F7 C36 C35 119.92(17) .
C37 C36 C35 119.91(17) .
C17 C22 C24 110.82(16) .
C17 C22 C23 112.41(18) .
C24 C22 C23 110.79(17) .
C9 C13 C15 110.21(17) .
C9 C13 C14 112.81(16) .
C15 C13 C14 110.27(17) .
C20 C19 C18 120.44(19) .
C19 C18 C17 121.17(19) .
N3 C52 C53 179.2(3) .

loop_
_geom_bond_atom_site_label_1
_geom_bond_atom_site_label_2
_geom_bond_distance
_geom_bond_site_symmetry_2
Te1 C1 2.1129(16) .
Te1 Te1 2.7873(3) 3_656
F16 C47 1.353(2) .
F20 C51 1.3561(19) .
F1 C29 1.354(2) .
F5 C33 1.3553(19) .
F11 C41 1.357(2) .
F19 C50 1.348(2) .
F10 C39 1.351(2) .
F6 C35 1.3572(19) .
F3 C31 1.345(2) .
F15 C45 1.352(2) .
F14 C44 1.348(2) .
F4 C32 1.337(2) .
F13 C43 1.350(2) .
F9 C38 1.354(2) .
F12 C42 1.348(2) .
F2 C30 1.356(2) .
F17 C48 1.349(2) .
F7 C36 1.347(2) .
F18 C49 1.3464(19) .
F8 C37 1.349(2) .
C35 C34 1.382(2) .
C35 C36 1.385(2) .
N2 C1 1.336(2) .
N2 C3 1.393(2) .
N2 C16 1.447(2) .
C38 C37 1.370(3) .
C38 C39 1.383(2) .
C46 C51 1.387(2) .
C46 C47 1.394(2) .
C46 B1 1.657(2) .
C2 C3 1.348(3) .
C2 N1 1.391(2) .
C40 C45 1.385(2) .
C40 C41 1.392(3) .
C40 B1 1.653(3) .
C5 C6 1.400(2) .
C5 C4 1.401(3) .
C5 C10 1.517(3) .
C47 C48 1.382(2) .
C42 C43 1.380(3) .
C42 C41 1.378(3) .
C32 C31 1.378(3) .
C32 C33 1.386(2) .
N1 C1 1.336(2) .
N1 C4 1.449(2) .
C7 C8 1.384(3) .
C7 C6 1.382(3) .
C29 C30 1.378(3) .
C29 C28 1.391(2) .
C10 C11 1.528(3) .
C10 C12 1.529(3) .
C50 C49 1.369(3) .
C50 C51 1.384(2) .
C16 C17 1.403(2) .
C16 C21 1.405(2) .
C30 C31 1.367(3) .
C34 C39 1.389(2) .
C34 B1 1.659(2) .
C33 C28 1.391(2) .
C28 B1 1.651(3) .
C9 C8 1.400(3) .
C9 C4 1.397(3) .
C9 C13 1.527(3) .
C37 C36 1.373(3) .
C49 C48 1.372(3) .
C21 C20 1.389(3) .
C21 C25 1.520(3) .
C45 C44 1.385(3) .
C25 C27 1.522(3) .
C25 C26 1.536(3) .
C44 C43 1.367(3) .
C20 C19 1.378(3) .
C17 C18 1.393(3) .
C17 C22 1.525(3) .
C22 C24 1.531(3) .
C22 C23 1.530(3) .
C13 C15 1.532(3) .
C13 C14 1.533(3) .
C19 C18 1.391(3) .
C53 C52 1.450(3) .
N3 C52 1.133(3) .

loop_
_geom_torsion_atom_site_label_1
_geom_torsion_atom_site_label_2
_geom_torsion_atom_site_label_3
_geom_torsion_atom_site_label_4
_geom_torsion
C51 C46 C47 F16 176.11(15)
B1 C46 C47 F16 2.1(2)
C51 C46 C47 C48 -4.0(3)
B1 C46 C47 C48 -178.02(16)
C3 C2 N1 C1 -0.2(2)
C3 C2 N1 C4 179.14(16)
N1 C2 C3 N2 0.3(2)
C1 N2 C3 C2 -0.4(2)
C16 N2 C3 C2 -177.88(16)
C6 C5 C10 C11 64.6(2)
C4 C5 C10 C11 -116.3(2)
C6 C5 C10 C12 -59.1(2)
C4 C5 C10 C12 119.95(19)
C1 N2 C16 C17 -83.2(2)
C3 N2 C16 C17 94.1(2)
C1 N2 C16 C21 93.4(2)
C3 N2 C16 C21 -89.4(2)
F12 C42 C41 F11 -0.6(2)
C43 C42 C41 F11 178.85(15)
F12 C42 C41 C40 178.71(15)
C43 C42 C41 C40 -1.8(3)
C45 C40 C41 F11 -177.74(14)
B1 C40 C41 F11 -4.0(2)
C45 C40 C41 C42 2.9(2)
B1 C40 C41 C42 176.72(16)
F1 C29 C30 F2 -0.5(2)
C28 C29 C30 F2 179.62(16)
F1 C29 C30 C31 -179.59(15)
C28 C29 C30 C31 0.5(3)
F6 C35 C34 C39 175.97(16)
C36 C35 C34 C39 -4.2(3)
F6 C35 C34 B1 1.5(3)
C36 C35 C34 B1 -178.63(18)
F4 C32 C33 F5 -1.0(2)
C31 C32 C33 F5 179.61(15)
F4 C32 C33 C28 178.58(16)
C31 C32 C33 C28 -0.8(3)
F1 C29 C28 C33 178.84(15)
C30 C29 C28 C33 -1.3(3)
F1 C29 C28 B1 5.1(2)
C30 C29 C28 B1 -174.98(16)
F5 C33 C28 C29 -179.01(15)
C32 C33 C28 C29 1.4(3)
F5 C33 C28 B1 -5.9(3)
C32 C33 C28 B1 174.53(16)
F19 C50 C51 F20 -0.6(2)
C49 C50 C51 F20 179.23(16)
F19 C50 C51 C46 179.58(16)
C49 C50 C51 C46 -0.6(3)
C47 C46 C51 F20 -176.65(15)
B1 C46 C51 F20 -3.0(3)
C47 C46 C51 C50 3.2(3)
B1 C46 C51 C50 176.87(16)
F9 C38 C37 F8 -0.5(3)
C39 C38 C37 F8 179.73(17)
F9 C38 C37 C36 178.77(18)
C39 C38 C37 C36 -1.0(3)
F19 C50 C49 F18 -1.1(3)
C51 C50 C49 F18 179.05(16)
F19 C50 C49 C48 178.30(16)
C51 C50 C49 C48 -1.5(3)
C8 C9 C4 C5 -2.3(3)
C13 C9 C4 C5 176.07(17)
C8 C9 C4 N1 -179.67(15)
C13 C9 C4 N1 -1.3(3)
C6 C5 C4 C9 3.3(3)
C10 C5 C4 C9 -175.81(17)
C6 C5 C4 N1 -179.27(15)
C10 C5 C4 N1 1.6(2)
C1 N1 C4 C9 -93.3(2)
C2 N1 C4 C9 87.5(2)
C1 N1 C4 C5 89.1(2)
C2 N1 C4 C5 -90.1(2)
C17 C16 C21 C20 0.9(3)
N2 C16 C21 C20 -175.41(15)
C17 C16 C21 C25 -178.72(16)
N2 C16 C21 C25 4.9(2)
F9 C38 C39 F10 -0.8(3)
C37 C38 C39 F10 179.02(17)
F9 C38 C39 C34 178.16(17)
C37 C38 C39 C34 -2.1(3)
C35 C34 C39 F10 -176.66(16)
B1 C34 C39 F10 -1.7(2)
C35 C34 C39 C38 4.5(3)
B1 C34 C39 C38 179.46(17)
C3 N2 C1 N1 0.24(19)
C16 N2 C1 N1 177.95(14)
C3 N2 C1 Te1 -177.55(11)
C16 N2 C1 Te1 0.2(2)
C2 N1 C1 N2 -0.03(19)
C4 N1 C1 N2 -179.35(15)
C2 N1 C1 Te1 177.19(13)
C4 N1 C1 Te1 -2.1(3)
C41 C40 C45 F15 177.55(14)
B1 C40 C45 F15 4.3(3)
C41 C40 C45 C44 -2.6(2)
B1 C40 C45 C44 -175.87(16)
C20 C21 C25 C27 -57.1(2)
C16 C21 C25 C27 122.51(18)
C20 C21 C25 C26 65.7(2)
C16 C21 C25 C26 -114.6(2)
F15 C45 C44 F14 0.2(2)
C40 C45 C44 F14 -179.66(15)
F15 C45 C44 C43 -178.96(15)
C40 C45 C44 C43 1.2(3)
F2 C30 C31 F3 0.0(3)
C29 C30 C31 F3 179.13(16)
F2 C30 C31 C32 -178.88(16)
C29 C30 C31 C32 0.2(3)
F4 C32 C31 F3 1.6(3)
C33 C32 C31 F3 -179.02(15)
F4 C32 C31 C30 -179.48(16)
C33 C32 C31 C30 -0.1(3)
C6 C7 C8 C9 2.1(3)
C4 C9 C8 C7 -0.5(3)
C13 C9 C8 C7 -178.88(18)
C16 C21 C20 C19 -0.7(3)
C25 C21 C20 C19 178.93(17)
C45 C40 B1 C28 -18.1(2)
C41 C40 B1 C28 169.05(14)
C45 C40 B1 C46 -133.82(17)
C41 C40 B1 C46 53.3(2)
C45 C40 B1 C34 103.42(18)
C41 C40 B1 C34 -69.44(18)
C29 C28 B1 C40 -54.5(2)
C33 C28 B1 C40 132.79(17)
C29 C28 B1 C46 66.59(19)
C33 C28 B1 C46 -106.15(18)
C29 C28 B1 C34 -169.44(15)
C33 C28 B1 C34 17.8(2)
C51 C46 B1 C40 21.8(2)
C47 C46 B1 C40 -164.99(15)
C51 C46 B1 C28 -101.51(19)
C47 C46 B1 C28 71.73(19)
C51 C46 B1 C34 136.15(17)
C47 C46 B1 C34 -50.6(2)
C35 C34 B1 C40 105.8(2)
C39 C34 B1 C40 -68.40(19)
C35 C34 B1 C28 -131.12(19)
C39 C34 B1 C28 54.7(2)
C35 C34 B1 C46 -14.6(3)
C39 C34 B1 C46 171.22(16)
C8 C7 C6 C5 -1.0(3)
C4 C5 C6 C7 -1.6(3)
C10 C5 C6 C7 177.55(17)
C21 C16 C17 C18 0.0(3)
N2 C16 C17 C18 176.37(16)
C21 C16 C17 C22 178.44(17)
N2 C16 C17 C22 -5.2(3)
F18 C49 C48 F17 0.0(3)
C50 C49 C48 F17 -179.43(16)
F18 C49 C48 C47 -179.80(16)
C50 C49 C48 C47 0.8(3)
F16 C47 C48 F17 2.3(2)
C46 C47 C48 F17 -177.62(17)
F16 C47 C48 C49 -177.90(16)
C46 C47 C48 C49 2.2(3)
F14 C44 C43 F13 1.2(3)
C45 C44 C43 F13 -179.66(15)
F14 C44 C43 C42 -178.95(15)
C45 C44 C43 C42 0.2(3)
F12 C42 C43 F13 -0.6(3)
C41 C42 C43 F13 179.95(15)
F12 C42 C43 C44 179.57(15)
C41 C42 C43 C44 0.1(3)
F8 C37 C36 F7 1.8(3)
C38 C37 C36 F7 -177.47(18)
F8 C37 C36 C35 -179.47(18)
C38 C37 C36 C35 1.3(3)
F6 C35 C36 F7 0.1(3)
C34 C35 C36 F7 -179.73(17)
F6 C35 C36 C37 -178.61(17)
C34 C35 C36 C37 1.5(3)
C18 C17 C22 C24 86.1(2)
C16 C17 C22 C24 -92.2(2)
C18 C17 C22 C23 -38.4(3)
C16 C17 C22 C23 143.22(18)
C8 C9 C13 C15 74.8(2)
C4 C9 C13 C15 -103.4(2)
C8 C9 C13 C14 -48.9(2)
C4 C9 C13 C14 132.83(19)
C21 C20 C19 C18 -0.4(3)
C20 C19 C18 C17 1.4(3)
C16 C17 C18 C19 -1.2(3)
C22 C17 C18 C19 -179.65(19)
